data_9015418
loop_
_publ_author_name
'Clark, G. L.'
'Reynolds, D. A.'

_publ_section_title
;
 The crystal structure of zinc meta-antimonate Zn(SbO~3~)~2~
;
_journal_issue 1-6
_journal_name_full
;
 Zeitschrift f\"ur Kristallographie - Crystalline Materials
;
_journal_page_first 185
_journal_page_last 190
_journal_paper_doi 10.1524/zkri.1938.98.1.185
_journal_volume 98
_journal_year 1938
_chemical_formula_sum 'Sb2 Zn'
_space_group_IT_number 118
_symmetry_space_group_name_Hall 'P -4 -2n'
_symmetry_space_group_name_H-M 'P -4 n 2'
_cell_angle_alpha 90
_cell_angle_beta 90
_cell_angle_gamma 90
_cell_formula_units_Z 2
_cell_length_a 6.585
_cell_length_b 6.585
_cell_length_c 6.585
_cell_volume 285.540
_database_code_amcsd 0017499
_exptl_crystal_density_diffrn 3.593
_cod_duplicate_entry 1010617
_cod_original_formula_sum 'Zn Sb2'
_cod_database_code 9015418
_amcsd_formula_title 'O6 Sb2 Zn'

loop_
_space_group_symop_operation_xyz
x,y,z
1/2+y,1/2+x,1/2-z
y,-x,-z
1/2+x,1/2-y,1/2+z
-x,-y,z
1/2-y,1/2-x,1/2-z
-y,x,-z
1/2-x,1/2+y,1/2+z

loop_
_atom_site_label
_atom_site_fract_x
_atom_site_fract_y
_atom_site_fract_z
Zn1 0.00000 0.00000 0.00000
Sb1 0.34000 0.16000 0.25000

loop_
_cod_related_entry_id
_cod_related_entry_database
_cod_related_entry_code
1 AMCSD 0017499
